data_7111112
loop_
_publ_author_name
'Biradha, Kumar'
'Fujita, Makoto'

_publ_section_title
;
 Selective formation of rectangular grid coordination polymers with grid
 dimensions 10 \\times 15, 10 \\times 20 and 15 \\times 20 \%A
;
_journal_issue 1
_journal_name_full 'Chemical Communications'
_journal_page_first 15
_journal_paper_doi 10.1039/b007014i
_journal_year 2001
_chemical_formula_sum 'C62 H56 N6 Ni O6'
_chemical_formula_weight 1039.84
_chemical_name_systematic
; 
 ? 
;
_space_group_IT_number 15
_symmetry_cell_setting monoclinic
_symmetry_space_group_name_Hall '-C 2yc'
_symmetry_space_group_name_H-M 'C 1 2/c 1'
_atom_sites_solution_hydrogens geom
_atom_sites_solution_primary direct
_atom_sites_solution_secondary difmap
_audit_creation_method SHELXL-97
_cell_angle_alpha 90.00
_cell_angle_beta 104.190(2)
_cell_angle_gamma 90.00
_cell_formula_units_Z 4
_cell_length_a 16.1225(19)
_cell_length_b 11.3408(13)
_cell_length_c 31.106(4)
_cell_measurement_temperature 193(2)
_cell_volume 5513.9(12)
_computing_structure_refinement 'SHELXL-97 (Sheldrick, 1997)'
_computing_structure_solution 'SHELXS-97 (Sheldrick, 1990)'
_diffrn_ambient_temperature 193(2)
_diffrn_measured_fraction_theta_full 0.979
_diffrn_measured_fraction_theta_max 0.979
_diffrn_radiation_monochromator graphite
_diffrn_radiation_source 'fine-focus sealed tube'
_diffrn_radiation_type MoK\a
_diffrn_radiation_wavelength 0.71073
_diffrn_reflns_av_R_equivalents 0.0549
_diffrn_reflns_av_sigmaI/netI 0.0754
_diffrn_reflns_limit_h_max 14
_diffrn_reflns_limit_h_min -21
_diffrn_reflns_limit_k_max 13
_diffrn_reflns_limit_k_min -14
_diffrn_reflns_limit_l_max 39
_diffrn_reflns_limit_l_min -40
_diffrn_reflns_number 17529
_diffrn_reflns_theta_full 27.97
_diffrn_reflns_theta_max 27.97
_diffrn_reflns_theta_min 1.35
_exptl_absorpt_coefficient_mu 0.408
_exptl_absorpt_correction_T_max 0.9603
_exptl_absorpt_correction_T_min 0.9228
_exptl_crystal_density_diffrn 1.253
_exptl_crystal_density_method 'not measured'
_exptl_crystal_F_000 2184
_exptl_crystal_size_max 0.20
_exptl_crystal_size_mid 0.15
_exptl_crystal_size_min 0.10
_refine_diff_density_max 1.036
_refine_diff_density_min -0.791
_refine_diff_density_rms 0.071
_refine_ls_extinction_method none
_refine_ls_goodness_of_fit_ref 1.014
_refine_ls_hydrogen_treatment mixed
_refine_ls_matrix_type full
_refine_ls_number_parameters 341
_refine_ls_number_reflns 6477
_refine_ls_number_restraints 0
_refine_ls_restrained_S_all 1.014
_refine_ls_R_factor_all 0.1189
_refine_ls_R_factor_gt 0.0623
_refine_ls_shift/su_max 0.019
_refine_ls_shift/su_mean 0.002
_refine_ls_structure_factor_coef Fsqd
_refine_ls_weighting_details 'calc w=1/[\s^2^(Fo^2^)+(0.0792P)^2^+5.1985P] where P=(Fo^2^+2Fc^2^)/3'
_refine_ls_weighting_scheme calc
_refine_ls_wR_factor_gt 0.1412
_refine_ls_wR_factor_ref 0.1654
_reflns_number_gt 4029
_reflns_number_total 6477
_reflns_threshold_expression >2sigma(I)
_cod_data_source_file b007014isup1.cif
_cod_data_source_block 4
_cod_depositor_comments
;
The following automatic conversions were performed:

'_symmetry_cell_setting' value 'Monoclinic' changed to 'monoclinic'
according to /home/saulius/struct/CIF-dictionaries/cif_core.dic
dictionary named 'cif_core.dic' version 2.4.2 from 2011-04-26.

Automatic conversion script
Id: cif_fix_values 1891 2012-01-12 08:04:46Z andrius 
;
_cod_original_cell_volume 5514.0(11)
_cod_original_sg_symbol_H-M C2/c
_cod_database_code 7111112

loop_
_symmetry_equiv_pos_as_xyz
'x, y, z'
'-x, y, -z+1/2'
'x+1/2, y+1/2, z'
'-x+1/2, y+1/2, -z+1/2'
'-x, -y, -z'
'x, -y, z-1/2'
'-x+1/2, -y+1/2, -z'
'x+1/2, -y+1/2, z-1/2'

loop_
_atom_site_label
_atom_site_type_symbol
_atom_site_fract_x
_atom_site_fract_y
_atom_site_fract_z
_atom_site_U_iso_or_equiv
_atom_site_adp_type
_atom_site_occupancy
_atom_site_symmetry_multiplicity
_atom_site_calc_flag
_atom_site_refinement_flags
Ni1 Ni 0.5000 0.52264(5) 0.7500 0.02320(16) Uani 1 2 d S
N1 N 0.30236(18) 0.5240(3) 0.74579(10) 0.0435(7) Uani 1 1 d .
O1 O 0.2943(2) 0.4633(3) 0.77511(12) 0.0908(12) Uani 1 1 d .
O2 O 0.36453(13) 0.52025(19) 0.72808(6) 0.0318(5) Uani 1 1 d .
O3 O 0.2556(4) 0.6012(7) 0.7375(3) 0.266(5) Uani 1 1 d .
N11A N 0.50512(15) 0.5235(2) 0.81766(7) 0.0253(5) Uani 1 1 d .
C11A C 0.4575(2) 0.5966(3) 0.83553(9) 0.0309(7) Uani 1 1 d .
H11A H 0.4218 0.6518 0.8166 0.037 Uiso 1 1 calc R
C12A C 0.4577(2) 0.5961(3) 0.87991(10) 0.0320(7) Uani 1 1 d .
H12A H 0.4223 0.6495 0.8908 0.038 Uiso 1 1 calc R
C13A C 0.5098(2) 0.5169(3) 0.90861(9) 0.0290(6) Uani 1 1 d .
C14A C 0.5604(2) 0.4432(3) 0.89011(10) 0.0343(7) Uani 1 1 d .
H14A H 0.5977 0.3883 0.9083 0.041 Uiso 1 1 calc R
C15A C 0.5569(2) 0.4490(3) 0.84553(9) 0.0301(7) Uani 1 1 d .
H15A H 0.5927 0.3979 0.8339 0.036 Uiso 1 1 calc R
C21A C 0.4801(2) 0.6049(3) 0.97729(10) 0.0357(8) Uani 1 1 d .
H21A H 0.4667 0.6776 0.9620 0.043 Uiso 1 1 calc R
C22A C 0.5073(2) 0.5099(3) 0.95586(9) 0.0286(7) Uani 1 1 d .
C23A C 0.5275(2) 0.4052(3) 0.97944(10) 0.0353(8) Uani 1 1 d .
H23A H 0.5469 0.3396 0.9656 0.042 Uiso 1 1 calc R
N11B N 0.5000 1.3361(3) 0.7500 0.0269(8) Uani 1 2 d S
C11B C 0.5643(2) 1.2742(3) 0.74055(11) 0.0334(7) Uani 1 1 d .
H11B H 0.6101 1.3161 0.7334 0.040 Uiso 1 1 calc R
C12B C 0.5669(2) 1.1532(3) 0.74078(11) 0.0361(8) Uani 1 1 d .
H12B H 0.6144 1.1131 0.7346 0.043 Uiso 1 1 calc R
C13B C 0.5000 1.0898(4) 0.7500 0.0294(10) Uani 1 2 d S
N21B N 0.5000 0.7101(3) 0.7500 0.0261(8) Uani 1 2 d S
C21B C 0.5718(2) 0.7725(3) 0.76609(11) 0.0344(7) Uani 1 1 d .
H21B H 0.6233 0.7306 0.7780 0.041 Uiso 1 1 calc R
C22B C 0.5749(2) 0.8942(3) 0.76627(11) 0.0364(7) Uani 1 1 d .
H22B H 0.6276 0.9341 0.7774 0.044 Uiso 1 1 calc R
C23B C 0.5000 0.9576(4) 0.7500 0.0293(10) Uani 1 2 d S
C101 C 0.7464(3) 0.6684(4) 0.8770(2) 0.0747(14) Uani 1 1 d .
H101 H 0.7244 0.6015 0.8596 0.090 Uiso 1 1 calc R
C102 C 0.7561(4) 0.6655(5) 0.9220(2) 0.0877(17) Uani 1 1 d .
H102 H 0.7403 0.5976 0.9360 0.105 Uiso 1 1 calc R
C103 C 0.7902(4) 0.7663(7) 0.94714(19) 0.0884(17) Uani 1 1 d .
H103 H 0.7994 0.7664 0.9785 0.106 Uiso 1 1 calc R
C104 C 0.8094(3) 0.8631(5) 0.9254(2) 0.0828(16) Uani 1 1 d .
H104 H 0.8305 0.9321 0.9417 0.099 Uiso 1 1 calc R
C105 C 0.7988(3) 0.8622(5) 0.8814(2) 0.0818(16) Uani 1 1 d .
H105 H 0.8131 0.9302 0.8668 0.098 Uiso 1 1 calc R
C106 C 0.7680(3) 0.7655(5) 0.85737(17) 0.0728(14) Uani 1 1 d .
H106 H 0.7615 0.7660 0.8262 0.087 Uiso 1 1 calc R
C201 C 0.5746(4) -0.0391(6) 0.9538(3) 0.107(2) Uani 1 1 d .
H201 H 0.6079 -0.0663 0.9816 0.128 Uiso 1 1 calc R
C202 C 0.5716(4) -0.1024(6) 0.9169(4) 0.124(3) Uani 1 1 d .
H202 H 0.6017 -0.1748 0.9185 0.149 Uiso 1 1 calc R
C203 C 0.5250(8) -0.0617(10) 0.8776(3) 0.148(4) Uani 1 1 d .
H203 H 0.5225 -0.1051 0.8512 0.178 Uiso 1 1 calc R
C204 C 0.4822(5) 0.0412(8) 0.8760(2) 0.118(3) Uani 1 1 d .
H204 H 0.4494 0.0696 0.8483 0.141 Uiso 1 1 calc R
C205 C 0.4855(3) 0.1036(5) 0.9129(2) 0.0784(15) Uani 1 1 d .
H205 H 0.4559 0.1765 0.9114 0.094 Uiso 1 1 calc R
C206 C 0.5307(4) 0.0623(5) 0.95158(18) 0.0792(15) Uani 1 1 d .
H206 H 0.5320 0.1052 0.9780 0.095 Uiso 1 1 calc R
C301 C 0.2434(6) 0.7456(10) 0.8451(3) 0.148(4) Uani 1 1 d .
H301 H 0.2299 0.7341 0.8139 0.178 Uiso 1 1 calc R
C302 C 0.2944(4) 0.8359(6) 0.8650(3) 0.108(2) Uani 1 1 d .
H302 H 0.3168 0.8892 0.8471 0.129 Uiso 1 1 calc R
C303 C 0.3136(4) 0.8513(5) 0.9087(3) 0.098(2) Uani 1 1 d .
H303 H 0.3493 0.9150 0.9216 0.117 Uiso 1 1 calc R
C304 C 0.2828(5) 0.7777(8) 0.9346(3) 0.127(3) Uani 1 1 d .
H304 H 0.2964 0.7896 0.9658 0.153 Uiso 1 1 calc R
C305 C 0.2292(8) 0.6802(12) 0.9153(6) 0.204(9) Uani 1 1 d .
H305 H 0.2067 0.6246 0.9323 0.245 Uiso 1 1 calc R
C306 C 0.2143(7) 0.6758(10) 0.8714(7) 0.198(10) Uani 1 1 d .
H306 H 0.1777 0.6140 0.8573 0.237 Uiso 1 1 calc R

loop_
_atom_site_aniso_label
_atom_site_aniso_U_11
_atom_site_aniso_U_22
_atom_site_aniso_U_33
_atom_site_aniso_U_23
_atom_site_aniso_U_13
_atom_site_aniso_U_12
Ni1 0.0324(3) 0.0210(3) 0.0175(2) 0.000 0.0086(2) 0.000
N1 0.0330(15) 0.0462(16) 0.0572(18) 0.0195(15) 0.0220(14) 0.0154(15)
O1 0.102(3) 0.091(2) 0.105(3) 0.043(2) 0.075(2) 0.024(2)
O2 0.0291(11) 0.0333(11) 0.0350(11) 0.0001(10) 0.0118(9) -0.0004(10)
O3 0.187(6) 0.321(8) 0.375(10) 0.267(8) 0.232(7) 0.199(6)
N11A 0.0284(13) 0.0266(12) 0.0219(11) 0.0016(10) 0.0078(10) 0.0039(12)
C11A 0.0393(19) 0.0299(17) 0.0238(15) 0.0041(12) 0.0082(13) 0.0079(14)
C12A 0.0416(19) 0.0293(17) 0.0275(15) -0.0004(12) 0.0129(14) 0.0109(14)
C13A 0.0349(17) 0.0306(15) 0.0220(13) 0.0007(12) 0.0080(12) 0.0010(14)
C14A 0.0388(19) 0.0374(18) 0.0272(15) 0.0080(13) 0.0090(14) 0.0140(14)
C15A 0.0361(18) 0.0305(18) 0.0266(15) 0.0009(12) 0.0129(13) 0.0076(13)
C21A 0.052(2) 0.0333(18) 0.0224(15) 0.0051(12) 0.0099(14) 0.0081(16)
C22A 0.0351(17) 0.0308(17) 0.0204(13) -0.0013(12) 0.0079(12) 0.0030(13)
C23A 0.055(2) 0.0276(17) 0.0255(15) -0.0001(12) 0.0143(15) 0.0118(15)
N11B 0.036(2) 0.0224(19) 0.0237(17) 0.000 0.0104(15) 0.000
C11B 0.0342(18) 0.0282(17) 0.0419(18) -0.0044(14) 0.0170(15) -0.0040(14)
C12B 0.0364(19) 0.0300(17) 0.0455(19) -0.0097(15) 0.0167(15) -0.0020(14)
C13B 0.030(2) 0.026(2) 0.032(2) 0.000 0.0054(19) 0.000
N21B 0.030(2) 0.0269(19) 0.0227(17) 0.000 0.0082(15) 0.000
C21B 0.0317(17) 0.0290(17) 0.0381(17) -0.0035(14) 0.0003(14) 0.0063(14)
C22B 0.0307(18) 0.0279(16) 0.049(2) -0.0077(15) 0.0065(15) -0.0022(15)
C23B 0.032(2) 0.020(2) 0.038(2) 0.000 0.0119(19) 0.000
C101 0.061(3) 0.056(3) 0.100(4) -0.009(3) 0.006(3) -0.004(2)
C102 0.074(4) 0.069(4) 0.122(5) 0.039(4) 0.028(4) 0.011(3)
C103 0.063(3) 0.130(6) 0.070(3) 0.002(4) 0.012(3) 0.025(4)
C104 0.050(3) 0.082(4) 0.108(5) -0.027(4) 0.004(3) -0.006(3)
C105 0.051(3) 0.062(3) 0.124(5) 0.016(3) 0.005(3) -0.006(2)
C106 0.049(3) 0.082(4) 0.077(3) 0.010(3) -0.004(2) -0.001(3)
C201 0.093(5) 0.078(5) 0.124(6) 0.031(4) -0.024(4) -0.008(4)
C202 0.070(4) 0.066(4) 0.252(11) -0.019(6) 0.070(6) 0.001(3)
C203 0.203(11) 0.151(9) 0.138(7) -0.069(6) 0.130(8) -0.070(8)
C204 0.147(7) 0.143(7) 0.053(3) 0.026(4) 0.004(4) -0.043(6)
C205 0.061(3) 0.069(3) 0.102(4) 0.019(3) 0.015(3) 0.001(3)
C206 0.098(4) 0.070(3) 0.069(3) -0.006(3) 0.019(3) -0.011(3)
C301 0.079(6) 0.134(8) 0.192(9) -0.071(8) -0.042(6) 0.063(5)
C302 0.075(4) 0.077(4) 0.159(7) 0.010(5) 0.004(4) 0.030(4)
C303 0.068(4) 0.053(3) 0.160(7) -0.013(4) 0.005(4) 0.011(3)
C304 0.086(5) 0.114(6) 0.192(8) 0.039(6) 0.053(5) 0.046(5)
C305 0.091(8) 0.123(9) 0.43(2) 0.141(15) 0.125(13) 0.052(7)
C306 0.067(6) 0.060(6) 0.44(3) -0.010(11) 0.011(12) 0.007(4)

loop_
_atom_type_symbol
_atom_type_description
_atom_type_scat_dispersion_real
_atom_type_scat_dispersion_imag
_atom_type_scat_source
C C 0.0033 0.0016 'International Tables Vol C Tables 4.2.6.8 and 6.1.1.4'
H H 0.0000 0.0000 'International Tables Vol C Tables 4.2.6.8 and 6.1.1.4'
N N 0.0061 0.0033 'International Tables Vol C Tables 4.2.6.8 and 6.1.1.4'
O O 0.0106 0.0060 'International Tables Vol C Tables 4.2.6.8 and 6.1.1.4'
Ni Ni 0.3393 1.1124 'International Tables Vol C Tables 4.2.6.8 and 6.1.1.4'

loop_
_geom_angle_atom_site_label_1
_geom_angle_atom_site_label_2
_geom_angle_atom_site_label_3
_geom_angle
_geom_angle_site_symmetry_1
_geom_angle_site_symmetry_3
N11A Ni1 N11A 179.45(14) 2_656 .
N11A Ni1 N11B 90.27(7) 2_656 1_545
N11A Ni1 N11B 90.27(7) . 1_545
N11A Ni1 O2 83.85(8) 2_656 .
N11A Ni1 O2 96.16(8) . .
N11B Ni1 O2 89.27(6) 1_545 .
N11A Ni1 O2 96.16(8) 2_656 2_656
N11A Ni1 O2 83.85(8) . 2_656
N11B Ni1 O2 89.27(6) 1_545 2_656
O2 Ni1 O2 178.54(12) . 2_656
N11A Ni1 N21B 89.73(7) 2_656 .
N11A Ni1 N21B 89.73(7) . .
N11B Ni1 N21B 179.998(2) 1_545 .
O2 Ni1 N21B 90.73(6) . .
O2 Ni1 N21B 90.73(6) 2_656 .
O3 N1 O1 115.6(4) . .
O3 N1 O2 118.6(3) . .
O1 N1 O2 124.9(3) . .
N1 O2 Ni1 136.6(2) . .
C11A N11A C15A 116.7(2) . .
C11A N11A Ni1 122.5(2) . .
C15A N11A Ni1 120.83(18) . .
N11A C11A C12A 123.5(3) . .
C11A C12A C13A 119.8(3) . .
C14A C13A C12A 116.5(3) . .
C14A C13A C22A 122.7(3) . .
C12A C13A C22A 120.7(3) . .
C15A C14A C13A 120.4(3) . .
N11A C15A C14A 123.1(3) . .
C23A C21A C22A 120.9(3) 5_667 .
C21A C22A C23A 117.9(3) . .
C21A C22A C13A 121.4(3) . .
C23A C22A C13A 120.6(3) . .
C21A C23A C22A 121.2(3) 5_667 .
C11B N11B C11B 116.9(4) . 2_656
C11B N11B Ni1 121.53(19) . 1_565
C11B N11B Ni1 121.53(18) 2_656 1_565
N11B C11B C12B 123.1(3) . .
C11B C12B C13B 119.7(3) . .
C12B C13B C12B 117.4(4) 2_656 .
C12B C13B C23B 121.3(2) 2_656 .
C12B C13B C23B 121.3(2) . .
C21B N21B C21B 116.4(4) 2_656 .
C21B N21B Ni1 121.79(19) 2_656 .
C21B N21B Ni1 121.79(18) . .
N21B C21B C22B 123.7(3) . .
C21B C22B C23B 119.2(3) . .
C22B C23B C22B 117.7(4) . 2_656
C22B C23B C13B 121.2(2) . .
C22B C23B C13B 121.2(2) 2_656 .
C106 C101 C102 120.4(5) . .
C101 C102 C103 118.5(5) . .
C104 C103 C102 118.6(5) . .
C105 C104 C103 120.9(6) . .
C104 C105 C106 120.6(5) . .
C101 C106 C105 120.9(5) . .
C206 C201 C202 120.3(6) . .
C201 C202 C203 119.1(7) . .
C204 C203 C202 119.6(7) . .
C205 C204 C203 121.0(7) . .
C206 C205 C204 119.1(6) . .
C205 C206 C201 120.9(6) . .
C306 C301 C302 116.2(12) . .
C303 C302 C301 121.7(9) . .
C302 C303 C304 120.4(8) . .
C303 C304 C305 120.1(10) . .
C306 C305 C304 113.4(12) . .
C301 C306 C305 128.2(15) . .

loop_
_geom_bond_atom_site_label_1
_geom_bond_atom_site_label_2
_geom_bond_distance
_geom_bond_site_symmetry_2
Ni1 N11A 2.086(2) 2_656
Ni1 N11A 2.086(2) .
Ni1 N11B 2.115(3) 1_545
Ni1 O2 2.123(2) .
Ni1 O2 2.123(2) 2_656
Ni1 N21B 2.126(4) .
N1 O3 1.143(5) .
N1 O1 1.175(4) .
N1 O2 1.257(3) .
N11A C11A 1.339(4) .
N11A C15A 1.345(4) .
C11A C12A 1.380(4) .
C12A C13A 1.394(4) .
C13A C14A 1.388(4) .
C13A C22A 1.483(4) .
C14A C15A 1.375(4) .
C21A C23A 1.386(4) 5_667
C21A C22A 1.392(4) .
C22A C23A 1.391(4) .
C23A C21A 1.386(4) 5_667
N11B C11B 1.342(4) .
N11B C11B 1.342(4) 2_656
N11B Ni1 2.115(3) 1_565
C11B C12B 1.374(4) .
C12B C13B 1.383(4) .
C13B C12B 1.383(4) 2_656
C13B C23B 1.500(5) .
N21B C21B 1.344(4) 2_656
N21B C21B 1.344(4) .
C21B C22B 1.381(4) .
C22B C23B 1.389(4) .
C23B C22B 1.389(4) 2_656
C101 C106 1.346(7) .
C101 C102 1.368(7) .
C102 C103 1.418(8) .
C103 C104 1.365(8) .
C104 C105 1.338(8) .
C105 C106 1.351(7) .
C201 C206 1.344(8) .
C201 C202 1.343(10) .
C202 C203 1.350(11) .
C203 C204 1.350(12) .
C204 C205 1.338(9) .
C205 C206 1.331(7) .
C301 C306 1.305(16) .
C301 C302 1.363(11) .
C302 C303 1.330(9) .
C303 C304 1.337(9) .
C304 C305 1.441(16) .
C305 C306 1.33(2) .
